data_7055869
loop_
_publ_author_name
'Andrusenko, Elena V.'
'Kabin, Evgeniy V.'
'Novikov, Alexander S.'
'Bokach, Nadezhda A.'
'Starova, Galina L.'
'Kukushkin, Vadim Yu.'

_publ_section_title
;
 Metal-mediated generation of triazapentadienate-terminated di- and
 trinuclear \m2-pyrazolate NiII species and control of their nuclearity
;
_journal_issue 1
_journal_name_full 'New J. Chem.'
_journal_page_first 316
_journal_paper_doi 10.1039/C6NJ02962K
_journal_volume 41
_journal_year 2017
_chemical_formula_moiety 'C36 H36 N14 Ni3 O4'
_chemical_formula_sum 'C36 H36 N14 Ni3 O4'
_chemical_formula_weight 904.92
_space_group_crystal_system monoclinic
_space_group_IT_number 14
_space_group_name_Hall '-P 2ybc'
_space_group_name_H-M_alt 'P 1 21/c 1'
_symmetry_space_group_name_Hall '-P 2ybc'
_symmetry_space_group_name_H-M 'P 1 21/c 1'
_atom_sites_solution_hydrogens mixed
_atom_sites_solution_primary iterative
_audit_creation_date 2016-09-07
_audit_creation_method
;
Olex2 1.2
(compiled 2015.01.26 svn.r3150 for OlexSys, GUI svn.r4998)
;
_audit_update_record
;
2016-09-07 deposited with the CCDC.
2016-11-15 downloaded from the CCDC.
;
_cell_angle_alpha 90
_cell_angle_beta 112.089(6)
_cell_angle_gamma 90
_cell_formula_units_Z 2
_cell_length_a 13.6333(12)
_cell_length_b 14.8982(4)
_cell_length_c 11.0132(5)
_cell_measurement_reflns_used 4038
_cell_measurement_temperature 100(2)
_cell_measurement_theta_max 75.3220
_cell_measurement_theta_min 2.9400
_cell_volume 2072.7(2)
_computing_cell_refinement
;
CrysAlisPro, Agilent Technologies,
Version 1.171.37.35 (release 13-08-2014 CrysAlis171 .NET)
(compiled Aug 13 2014,18:06:01)
;
_computing_data_collection
;
CrysAlisPro, Agilent Technologies,
Version 1.171.37.35 (release 13-08-2014 CrysAlis171 .NET)
(compiled Aug 13 2014,18:06:01)
;
_computing_data_reduction
;
CrysAlisPro, Agilent Technologies,
Version 1.171.37.35 (release 13-08-2014 CrysAlis171 .NET)
(compiled Aug 13 2014,18:06:01)
;
_computing_molecular_graphics 'Olex2 (Dolomanov et al., 2009)'
_computing_publication_material 'Olex2 (Dolomanov et al., 2009)'
_computing_structure_refinement 'ShelXL (Sheldrick, 2008)'
_computing_structure_solution
;
Superflip (Palatinus & Chapuis, 2007;Palatinus & van der Lee, 2008;
Palatinus et al., 2012)
;
_diffrn_ambient_environment N~2~
_diffrn_ambient_temperature 100(2)
_diffrn_detector 'CCD plate'
_diffrn_detector_area_resol_mean 10.3829
_diffrn_detector_type Atlas
_diffrn_measured_fraction_theta_full 0.979
_diffrn_measured_fraction_theta_max 0.978
_diffrn_measurement_details
;
#__ type_ start__ end____ width___ exp.time_
  1 omega  -48.00   30.00   1.0000    4.9500
omega____ theta____ kappa____ phi______ frames
    -      -41.3104   38.0000  150.0000 78

#__ type_ start__ end____ width___ exp.time_
  2 omega  -53.00  -19.00   1.0000    4.9500
omega____ theta____ kappa____ phi______ frames
    -      -41.3104  -38.0000 -150.0000 34

#__ type_ start__ end____ width___ exp.time_
  3 omega -120.00   -5.00   1.0000    4.9500
omega____ theta____ kappa____ phi______ frames
    -      -41.3104  -19.0000  -30.0000 115

#__ type_ start__ end____ width___ exp.time_
  4 omega   61.00   88.00   1.0000    4.9500
omega____ theta____ kappa____ phi______ frames
    -       41.3104  178.0000  -30.0000 27

#__ type_ start__ end____ width___ exp.time_
  5 omega   59.00   85.00   1.0000    5.0000
omega____ theta____ kappa____ phi______ frames
    -      112.0000   15.0000  -90.0000 26

#__ type_ start__ end____ width___ exp.time_
  6 omega   39.00   97.00   1.0000    5.0000
omega____ theta____ kappa____ phi______ frames
    -      112.0000  -45.0000  -30.0000 58

#__ type_ start__ end____ width___ exp.time_
  7 omega  138.00  178.00   1.0000    5.0000
omega____ theta____ kappa____ phi______ frames
    -      112.0000   45.0000  150.0000 40

#__ type_ start__ end____ width___ exp.time_
  8 omega   54.00   79.00   1.0000    5.0000
omega____ theta____ kappa____ phi______ frames
    -      112.0000  -95.0000  150.0000 25

#__ type_ start__ end____ width___ exp.time_
  9 omega   37.00   75.00   1.0000    5.0000
omega____ theta____ kappa____ phi______ frames
    -      112.0000  -30.0000 -180.0000 38

#__ type_ start__ end____ width___ exp.time_
 10 omega   48.00  108.00   1.0000    5.0000
omega____ theta____ kappa____ phi______ frames
    -      112.0000  -95.0000   90.0000 60

#__ type_ start__ end____ width___ exp.time_
 11 omega   43.00  105.00   1.0000    5.0000
omega____ theta____ kappa____ phi______ frames
    -      112.0000 -125.0000    0.0000 62

#__ type_ start__ end____ width___ exp.time_
 12 omega  119.00  177.00   1.0000    5.0000
omega____ theta____ kappa____ phi______ frames
    -      112.0000   15.0000  -90.0000 58

#__ type_ start__ end____ width___ exp.time_
 13 omega   37.00   88.00   1.0000    5.0000
omega____ theta____ kappa____ phi______ frames
    -      112.0000  -30.0000   90.0000 51

#__ type_ start__ end____ width___ exp.time_
 14 omega  101.00  140.00   1.0000    5.0000
omega____ theta____ kappa____ phi______ frames
    -      112.0000   45.0000  120.0000 39

#__ type_ start__ end____ width___ exp.time_
 15 omega   53.00   79.00   1.0000    5.0000
omega____ theta____ kappa____ phi______ frames
    -      112.0000  -95.0000  120.0000 26

#__ type_ start__ end____ width___ exp.time_
 16 omega  151.00  178.00   1.0000    5.0000
omega____ theta____ kappa____ phi______ frames
    -      112.0000   45.0000  120.0000 27

#__ type_ start__ end____ width___ exp.time_
 17 omega  102.00  127.00   1.0000    5.0000
omega____ theta____ kappa____ phi______ frames
    -      112.0000  125.0000  150.0000 25

#__ type_ start__ end____ width___ exp.time_
 18 omega  152.00  177.00   1.0000    5.0000
omega____ theta____ kappa____ phi______ frames
    -      112.0000  125.0000  150.0000 25
;
_diffrn_measurement_device 'four-circle diffractometer'
_diffrn_measurement_device_type 'SuperNova, Dual, Cu at zero, Atlas'
_diffrn_measurement_method '\w scans'
_diffrn_orient_matrix_UB_11 -0.0828900000
_diffrn_orient_matrix_UB_12 -0.0220322000
_diffrn_orient_matrix_UB_13 0.0596059000
_diffrn_orient_matrix_UB_21 -0.0709042000
_diffrn_orient_matrix_UB_22 0.0764871000
_diffrn_orient_matrix_UB_23 -0.0803769000
_diffrn_orient_matrix_UB_31 -0.0544646000
_diffrn_orient_matrix_UB_32 -0.0658540000
_diffrn_orient_matrix_UB_33 -0.1129658000
_diffrn_radiation_monochromator mirror
_diffrn_radiation_probe x-ray
_diffrn_radiation_type CuK\a
_diffrn_radiation_wavelength 1.54184
_diffrn_reflns_av_R_equivalents 0.0228
_diffrn_reflns_av_unetI/netI 0.0242
_diffrn_reflns_Laue_measured_fraction_full 0.979
_diffrn_reflns_Laue_measured_fraction_max 0.978
_diffrn_reflns_limit_h_max 15
_diffrn_reflns_limit_h_min -16
_diffrn_reflns_limit_k_max 16
_diffrn_reflns_limit_k_min -18
_diffrn_reflns_limit_l_max 12
_diffrn_reflns_limit_l_min -13
_diffrn_reflns_number 9619
_diffrn_reflns_point_group_measured_fraction_full 0.979
_diffrn_reflns_point_group_measured_fraction_max 0.978
_diffrn_reflns_theta_full 67.684
_diffrn_reflns_theta_max 69.992
_diffrn_reflns_theta_min 3.499
_diffrn_source 'sealed X-ray tube'
_diffrn_source_type 'SuperNova (Cu) X-ray Source'
_exptl_absorpt_coefficient_mu 2.044
_exptl_absorpt_correction_T_max 1.00000
_exptl_absorpt_correction_T_min 0.58160
_exptl_absorpt_correction_type multi-scan
_exptl_absorpt_process_details
;
CrysAlisPro, Agilent Technologies,
Version 1.171.37.35 (release 13-08-2014 CrysAlis171 .NET)
(compiled Aug 13 2014,18:06:01)
Empirical absorption correction using spherical harmonics,
 implemented in SCALE3 ABSPACK scaling algorithm.
;
_exptl_crystal_colour colorless
_exptl_crystal_density_diffrn 1.450
_exptl_crystal_description prism
_exptl_crystal_F_000 932
_exptl_crystal_size_max 0.22
_exptl_crystal_size_mid 0.17
_exptl_crystal_size_min 0.12
_refine_diff_density_max 0.732
_refine_diff_density_min -0.333
_refine_diff_density_rms 0.095
_refine_ls_extinction_method none
_refine_ls_goodness_of_fit_ref 1.053
_refine_ls_hydrogen_treatment mixed
_refine_ls_matrix_type full
_refine_ls_number_parameters 289
_refine_ls_number_reflns 3845
_refine_ls_number_restraints 3
_refine_ls_restrained_S_all 1.052
_refine_ls_R_factor_all 0.0648
_refine_ls_R_factor_gt 0.0573
_refine_ls_shift/su_max 0.000
_refine_ls_shift/su_mean 0.000
_refine_ls_structure_factor_coef Fsqd
_refine_ls_weighting_details 'w=1/[\s^2^(Fo^2^)+(0.1254P)^2^+1.0017P] where P=(Fo^2^+2Fc^2^)/3'
_refine_ls_weighting_scheme calc
_refine_ls_wR_factor_gt 0.1746
_refine_ls_wR_factor_ref 0.1857
_reflns_Friedel_coverage 0.000
_reflns_number_gt 3305
_reflns_number_total 3845
_reflns_threshold_expression 'I > 2\s(I)'
_cod_data_source_file c6nj02962k2.cif
_cod_data_source_block eva-775a
_cod_depositor_comments 'Adding full bibliography for 7055865--7055869.cif.'
_cod_database_code 7055869
_chemical_oxdiff_formula 'C34 H29 N5 O2 Ni'
_shelx_space_group_comment
;
The symmetry employed for this shelxl refinement is uniquely defined
by the following loop, which should always be used as a source of
symmetry information in preference to the above space-group names.
They are only intended as comments.
;
_reflns_odcompleteness_completeness 97.21
_reflns_odcompleteness_iscentric 1
_reflns_odcompleteness_theta 75.12
_olex2_refinement_description
;
1. Fixed Uiso
 At 1.2 times of:
  All C(H) groups
 At 1.5 times of:
  All C(H,H,H) groups
2. Restrained distances
 N2-H2 = N3-H3
 0.86 with sigma of 0.02
 H1AC-H2
 2.1 with sigma of 0.02
3. Others
 Fixed Sof: C5(0.5) H5A(0.5) H5B(0.5) H5C(0.5) C2(0.75) H2A(0.75) H2B(0.75)
 H2C(0.75) C4A(0.5) H4AA(0.5) H4AB(0.5) H4AC(0.5) C1A(0.25) H1AA(0.25)
 H1AB(0.25) H1AC(0.25)
4.a Aromatic/amide H refined with riding coordinates:
 C13(H13), C15(H15), C6(H6), C10(H10), C18(H18), C19(H19), C9(H9), C14(H14),
 C12(H12), C11(H11)
4.b Idealised Me refined as rotating group:
 C5(H5A,H5B,H5C), C2(H2A,H2B,H2C), C4A(H4AA,H4AB,H4AC), C1A(H1AA,H1AB,H1AC)
;
_shelx_shelxl_version_number 2014/7
_olex2_submission_special_instructions 'No special instructions were received'

loop_
_space_group_symop_operation_xyz
'x, y, z'
'-x, y+1/2, -z+1/2'
'-x, -y, -z'
'x, -y-1/2, z-1/2'

loop_
_atom_site_label
_atom_site_type_symbol
_atom_site_fract_x
_atom_site_fract_y
_atom_site_fract_z
_atom_site_U_iso_or_equiv
_atom_site_adp_type
_atom_site_occupancy
_atom_site_site_symmetry_order
_atom_site_calc_flag
_atom_site_refinement_flags_posn
_atom_site_refinement_flags_adp
_atom_site_refinement_flags_occupancy
_atom_site_disorder_assembly
_atom_site_disorder_group
Ni1 Ni 0.22407(4) 0.53286(4) 0.25081(6) 0.0507(2) Uani 1 1 d . . . . .
Ni2 Ni 0.0000 0.5000 0.0000 0.0441(3) Uani 1 2 d S T P . .
N2 N 0.3466(3) 0.4746(2) 0.2636(4) 0.0623(8) Uani 1 1 d D . . . .
N6 N -0.0985(2) 0.40696(19) -0.2381(3) 0.0491(6) Uani 1 1 d . . . . .
O1 O 0.4968(2) 0.3912(3) 0.3419(4) 0.0893(10) Uani 1 1 d . . . . .
N5 N 0.1150(2) 0.55667(19) -0.0226(3) 0.0489(6) Uani 1 1 d . . . . .
N3 N 0.2426(3) 0.4919(2) 0.4160(3) 0.0572(7) Uani 1 1 d D . . . .
N7 N -0.0086(2) 0.41652(18) -0.1320(3) 0.0466(6) Uani 1 1 d . . . . .
N4 N 0.2066(2) 0.5737(2) 0.0821(3) 0.0520(7) Uani 1 1 d . . . . .
C13 C 0.0819(3) 0.2542(3) -0.3073(4) 0.0584(9) Uani 1 1 d . . . . .
H13 H 0.0535 0.2246 -0.3873 0.070 Uiso 1 1 calc R . . . .
C8 C 0.1247(3) 0.5927(2) -0.1308(4) 0.0530(8) Uani 1 1 d . . . . .
C15 C -0.0830(3) 0.3490(2) -0.3222(4) 0.0550(8) Uani 1 1 d . . . . .
H15 H -0.1333 0.3323 -0.4029 0.066 Uiso 1 1 calc R . . . .
C17 C 0.0658(3) 0.3621(2) -0.1483(3) 0.0473(7) Uani 1 1 d . . . . .
C1 C 0.3193(3) 0.4409(3) 0.4964(4) 0.0605(9) Uani 1 1 d . . . . .
C6 C 0.2727(3) 0.6198(3) 0.0406(4) 0.0620(9) Uani 1 1 d . . . . .
H6 H 0.3404 0.6389 0.0931 0.074 Uiso 1 1 calc R . . . .
C10 C 0.0791(4) 0.6417(3) -0.3509(5) 0.0716(11) Uani 1 1 d . . . . .
H10 H 0.0318 0.6445 -0.4376 0.086 Uiso 1 1 calc R . . . .
N1 N 0.4013(3) 0.4084(2) 0.4727(4) 0.0676(9) Uani 1 1 d . . . . .
C16 C 0.0212(3) 0.3178(2) -0.2687(3) 0.0526(8) Uani 1 1 d . . . . .
C18 C 0.1702(3) 0.3456(2) -0.0630(3) 0.0528(8) Uani 1 1 d . . . . .
H18 H 0.2003 0.3759 0.0163 0.063 Uiso 1 1 calc R . . . .
O2 O 0.3161(3) 0.4181(2) 0.6126(3) 0.0825(9) Uani 1 1 d . . . . .
C19 C 0.2262(3) 0.2825(3) -0.1019(4) 0.0603(9) Uani 1 1 d . . . . .
H19 H 0.2950 0.2687 -0.0461 0.072 Uiso 1 1 calc R . . . .
C3 C 0.4103(3) 0.4269(3) 0.3608(4) 0.0644(10) Uani 1 1 d . . . . .
C7 C 0.2235(3) 0.6345(3) -0.0941(4) 0.0604(9) Uani 1 1 d . . . . .
C9 C 0.0513(3) 0.5956(3) -0.2603(4) 0.0624(9) Uani 1 1 d . . . . .
H9 H -0.0141 0.5674 -0.2843 0.075 Uiso 1 1 calc R . . . .
C14 C 0.1827(3) 0.2381(3) -0.2232(4) 0.0624(9) Uani 1 1 d . . . . .
H14 H 0.2239 0.1969 -0.2464 0.075 Uiso 1 1 calc R . . . .
C12 C 0.2510(4) 0.6825(3) -0.1902(4) 0.0708(11) Uani 1 1 d . . . . .
H12 H 0.3162 0.7108 -0.1676 0.085 Uiso 1 1 calc R . . . .
C5 C 0.2309(5) 0.4447(4) 0.6504(6) 0.0394(11) Uani 0.5 1 d . . . A 1
H5A H 0.2269 0.5090 0.6509 0.059 Uiso 0.5 1 calc GR . . A 1
H5B H 0.2431 0.4221 0.7364 0.059 Uiso 0.5 1 calc GR . . A 1
H5C H 0.1657 0.4209 0.5892 0.059 Uiso 0.5 1 calc GR . . A 1
C11 C 0.1791(4) 0.6851(3) -0.3139(4) 0.0757(12) Uani 1 1 d . . . . .
H11 H 0.1954 0.7161 -0.3772 0.091 Uiso 1 1 calc R . . . .
C2 C 0.5675(4) 0.3352(4) 0.4432(6) 0.0719(15) Uani 0.75 1 d . . . B 1
H2A H 0.6291 0.3222 0.4239 0.108 Uiso 0.75 1 calc GR . . B 1
H2B H 0.5324 0.2802 0.4476 0.108 Uiso 0.75 1 calc GR . . B 1
H2C H 0.5884 0.3658 0.5258 0.108 Uiso 0.75 1 calc GR . . B 1
C4A C 0.3988(5) 0.3592(6) 0.7034(7) 0.0606(18) Uani 0.5 1 d . . . A 2
H4AA H 0.3723 0.2990 0.6967 0.091 Uiso 0.5 1 calc GR . . A 2
H4AB H 0.4174 0.3804 0.7916 0.091 Uiso 0.5 1 calc GR . . A 2
H4AC H 0.4602 0.3601 0.6808 0.091 Uiso 0.5 1 calc GR . . A 2
C1A C 0.5129(12) 0.3989(14) 0.225(2) 0.082(6) Uani 0.25 1 d . . . B 2
H1AA H 0.4549 0.3715 0.1552 0.123 Uiso 0.25 1 calc GR . . B 2
H1AB H 0.5777 0.3693 0.2329 0.123 Uiso 0.25 1 calc GR . . B 2
H1AC H 0.5171 0.4612 0.2049 0.123 Uiso 0.25 1 calc DGR . . B 2
H3 H 0.190(2) 0.512(3) 0.434(4) 0.053(11) Uiso 1 1 d D . . . .
H2 H 0.362(3) 0.469(3) 0.197(3) 0.070(14) Uiso 1 1 d D . . . .

loop_
_atom_site_aniso_label
_atom_site_aniso_U_11
_atom_site_aniso_U_22
_atom_site_aniso_U_33
_atom_site_aniso_U_23
_atom_site_aniso_U_13
_atom_site_aniso_U_12
Ni1 0.0522(4) 0.0485(4) 0.0573(4) -0.0016(2) 0.0275(3) -0.0009(2)
Ni2 0.0542(5) 0.0398(4) 0.0495(4) 0.0043(3) 0.0322(4) 0.0053(3)
N2 0.0531(17) 0.068(2) 0.069(2) -0.0057(17) 0.0265(15) -0.0012(15)
N6 0.0605(16) 0.0446(15) 0.0516(15) -0.0011(11) 0.0317(13) 0.0001(12)
O1 0.0595(17) 0.094(2) 0.114(3) 0.003(2) 0.0319(17) 0.0157(16)
N5 0.0602(16) 0.0424(14) 0.0555(15) 0.0043(12) 0.0346(13) 0.0053(12)
N3 0.0588(18) 0.0523(17) 0.0637(18) -0.0010(13) 0.0265(15) -0.0013(13)
N7 0.0563(15) 0.0431(14) 0.0491(14) 0.0066(11) 0.0299(12) 0.0064(11)
N4 0.0578(16) 0.0485(15) 0.0608(16) -0.0040(12) 0.0351(14) -0.0026(12)
C13 0.072(2) 0.0500(19) 0.063(2) -0.0035(16) 0.0367(18) 0.0054(16)
C8 0.068(2) 0.0464(18) 0.0595(19) 0.0017(14) 0.0405(17) 0.0046(15)
C15 0.064(2) 0.0490(18) 0.0588(19) -0.0039(15) 0.0311(16) -0.0011(15)
C17 0.0620(18) 0.0389(16) 0.0528(17) 0.0064(13) 0.0350(15) 0.0059(13)
C1 0.062(2) 0.0510(19) 0.063(2) 0.0022(16) 0.0161(17) -0.0081(16)
C6 0.066(2) 0.059(2) 0.075(2) -0.0092(18) 0.0440(19) -0.0107(17)
C10 0.093(3) 0.064(2) 0.071(2) -0.0016(19) 0.046(2) -0.008(2)
N1 0.0516(17) 0.065(2) 0.077(2) 0.0035(17) 0.0144(15) 0.0031(15)
C16 0.065(2) 0.0437(17) 0.0577(18) 0.0008(14) 0.0336(16) 0.0007(15)
C18 0.064(2) 0.0496(18) 0.0510(17) 0.0059(14) 0.0281(15) 0.0093(15)
O2 0.085(2) 0.077(2) 0.0761(19) 0.0127(16) 0.0202(16) -0.0018(17)
C19 0.069(2) 0.056(2) 0.064(2) 0.0094(17) 0.0344(18) 0.0170(17)
C3 0.0507(19) 0.059(2) 0.080(3) -0.0042(19) 0.0208(18) -0.0003(17)
C7 0.073(2) 0.055(2) 0.069(2) -0.0054(17) 0.0446(19) -0.0060(17)
C9 0.072(2) 0.055(2) 0.068(2) 0.0007(17) 0.0355(19) -0.0019(17)
C14 0.081(2) 0.0467(19) 0.072(2) 0.0008(16) 0.043(2) 0.0154(17)
C12 0.087(3) 0.065(2) 0.079(3) -0.008(2) 0.053(2) -0.019(2)
C5 0.052(3) 0.027(2) 0.041(3) 0.007(2) 0.020(2) 0.003(2)
C11 0.106(3) 0.066(3) 0.074(3) -0.005(2) 0.056(3) -0.016(2)
C2 0.045(2) 0.070(3) 0.092(4) -0.004(3) 0.016(2) 0.014(2)
C4A 0.045(3) 0.072(5) 0.054(4) 0.014(3) 0.007(3) 0.015(3)
C1A 0.042(7) 0.095(13) 0.125(16) -0.019(12) 0.051(9) 0.010(8)

loop_
_atom_type_symbol
_atom_type_description
_atom_type_scat_dispersion_real
_atom_type_scat_dispersion_imag
_atom_type_scat_source
C C 0.0181 0.0091 'International Tables Vol C Tables 4.2.6.8 and 6.1.1.4'
H H 0.0000 0.0000 'International Tables Vol C Tables 4.2.6.8 and 6.1.1.4'
N N 0.0311 0.0180 'International Tables Vol C Tables 4.2.6.8 and 6.1.1.4'
O O 0.0492 0.0322 'International Tables Vol C Tables 4.2.6.8 and 6.1.1.4'
Ni Ni -3.0029 0.5091 'International Tables Vol C Tables 4.2.6.8 and 6.1.1.4'

loop_
_geom_angle_atom_site_label_1
_geom_angle_atom_site_label_2
_geom_angle_atom_site_label_3
_geom_angle
_geom_angle_site_symmetry_1
_geom_angle_site_symmetry_3
N2 Ni1 N6 179.79(16) . 3_565
N2 Ni1 N3 89.15(16) . .
N2 Ni1 N4 90.11(15) . .
N3 Ni1 N6 90.80(14) . 3_565
N3 Ni1 N4 179.25(14) . .
N4 Ni1 N6 89.94(12) . 3_565
N5 Ni2 N5 180.00(9) . 3_565
N5 Ni2 N7 89.60(12) 3_565 .
N5 Ni2 N7 90.40(12) 3_565 3_565
N5 Ni2 N7 90.40(12) . .
N5 Ni2 N7 89.60(12) . 3_565
N7 Ni2 N7 180.00(11) . 3_565
Ni1 N2 H2 120(3) . .
C3 N2 Ni1 128.6(3) . .
C3 N2 H2 111(3) . .
N7 N6 Ni1 121.2(2) . 3_565
C15 N6 Ni1 129.0(3) . 3_565
C15 N6 N7 109.8(3) . .
C3 O1 C2 118.0(4) . .
C3 O1 C1A 123.3(8) . .
N4 N5 Ni2 121.0(2) . .
C8 N5 Ni2 131.0(3) . .
C8 N5 N4 107.9(3) . .
Ni1 N3 H3 108(3) . .
C1 N3 Ni1 129.0(3) . .
C1 N3 H3 123(3) . .
N6 N7 Ni2 120.8(2) . .
N6 N7 C17 107.6(3) . .
C17 N7 Ni2 131.5(2) . .
N5 N4 Ni1 120.6(2) . .
C6 N4 Ni1 130.5(3) . .
C6 N4 N5 109.0(3) . .
C16 C13 H13 121.1 . .
C14 C13 H13 121.1 . .
C14 C13 C16 117.8(4) . .
N5 C8 C7 108.8(3) . .
N5 C8 C9 129.6(3) . .
C7 C8 C9 121.5(3) . .
N6 C15 H15 125.6 . .
N6 C15 C16 108.9(3) . .
C16 C15 H15 125.6 . .
N7 C17 C16 109.1(3) . .
N7 C17 C18 129.4(3) . .
C16 C17 C18 121.5(3) . .
N3 C1 N1 125.9(4) . .
N3 C1 O2 118.8(4) . .
N1 C1 O2 115.3(4) . .
N4 C6 H6 125.5 . .
N4 C6 C7 109.0(3) . .
C7 C6 H6 125.5 . .
C9 C10 H10 119.5 . .
C9 C10 C11 121.0(4) . .
C11 C10 H10 119.5 . .
C3 N1 C1 119.4(3) . .
C15 C16 C13 135.1(4) . .
C15 C16 C17 104.7(3) . .
C17 C16 C13 120.2(3) . .
C17 C18 H18 121.5 . .
C19 C18 C17 117.0(3) . .
C19 C18 H18 121.5 . .
C1 O2 C5 122.0(4) . .
C1 O2 C4A 120.3(4) . .
C18 C19 H19 119.0 . .
C18 C19 C14 122.1(4) . .
C14 C19 H19 119.0 . .
N2 C3 O1 115.4(4) . .
N2 C3 N1 128.0(4) . .
N1 C3 O1 116.6(4) . .
C8 C7 C12 119.8(4) . .
C6 C7 C8 105.3(3) . .
C6 C7 C12 134.9(4) . .
C8 C9 H9 121.1 . .
C10 C9 C8 117.8(4) . .
C10 C9 H9 121.1 . .
C13 C14 C19 121.4(3) . .
C13 C14 H14 119.3 . .
C19 C14 H14 119.3 . .
C7 C12 H12 121.1 . .
C11 C12 C7 117.8(4) . .
C11 C12 H12 121.1 . .
O2 C5 H5A 109.5 . .
O2 C5 H5B 109.5 . .
O2 C5 H5C 109.5 . .
H5A C5 H5B 109.5 . .
H5A C5 H5C 109.5 . .
H5B C5 H5C 109.5 . .
C10 C11 H11 119.0 . .
C12 C11 C10 122.1(4) . .
C12 C11 H11 119.0 . .
O1 C2 H2A 109.5 . .
O1 C2 H2B 109.5 . .
O1 C2 H2C 109.5 . .
H2A C2 H2B 109.5 . .
H2A C2 H2C 109.5 . .
H2B C2 H2C 109.5 . .
O2 C4A H4AA 109.5 . .
O2 C4A H4AB 109.5 . .
O2 C4A H4AC 109.5 . .
H4AA C4A H4AB 109.5 . .
H4AA C4A H4AC 109.5 . .
H4AB C4A H4AC 109.5 . .
O1 C1A H1AA 109.5 . .
O1 C1A H1AB 109.5 . .
O1 C1A H1AC 109.5 . .
H1AA C1A H1AB 109.5 . .
H1AA C1A H1AC 109.5 . .
H1AB C1A H1AC 109.5 . .

loop_
_geom_bond_atom_site_label_1
_geom_bond_atom_site_label_2
_geom_bond_distance
_geom_bond_site_symmetry_2
Ni1 N2 1.840(3) .
Ni1 N6 1.890(3) 3_565
Ni1 N3 1.844(3) .
Ni1 N4 1.883(3) .
Ni2 N5 1.878(3) 3_565
Ni2 N5 1.878(3) .
Ni2 N7 1.883(3) 3_565
Ni2 N7 1.883(3) .
N2 C3 1.307(6) .
N2 H2 0.835(19) .
N6 Ni1 1.890(3) 3_565
N6 N7 1.346(4) .
N6 C15 1.340(4) .
O1 C3 1.378(5) .
O1 C2 1.436(6) .
O1 C1A 1.39(2) .
N5 N4 1.368(4) .
N5 C8 1.358(4) .
N3 C1 1.327(5) .
N3 H3 0.871(19) .
N7 C17 1.362(4) .
N4 C6 1.343(4) .
C13 H13 0.9300 .
C13 C16 1.424(5) .
C13 C14 1.359(6) .
C8 C7 1.399(5) .
C8 C9 1.402(6) .
C15 H15 0.9300 .
C15 C16 1.397(5) .
C17 C16 1.399(5) .
C17 C18 1.402(5) .
C1 N1 1.331(5) .
C1 O2 1.340(5) .
C6 H6 0.9300 .
C6 C7 1.396(6) .
C10 H10 0.9300 .
C10 C9 1.377(6) .
C10 C11 1.423(6) .
N1 C3 1.313(6) .
C18 H18 0.9300 .
C18 C19 1.378(5) .
O2 C5 1.428(7) .
O2 C4A 1.481(7) .
C19 H19 0.9300 .
C19 C14 1.406(6) .
C7 C12 1.439(5) .
C9 H9 0.9300 .
C14 H14 0.9300 .
C12 H12 0.9300 .
C12 C11 1.347(7) .
C5 H5A 0.9600 .
C5 H5B 0.9600 .
C5 H5C 0.9600 .
C11 H11 0.9300 .
C2 H2A 0.9600 .
C2 H2B 0.9600 .
C2 H2C 0.9600 .
C4A H4AA 0.9600 .
C4A H4AB 0.9600 .
C4A H4AC 0.9600 .
C1A H1AA 0.9600 .
C1A H1AB 0.9600 .
C1A H1AC 0.9600 .
